data_4131777
loop_
_publ_author_name
'Schwamm, Ryan J.'
'Lein, Matthias'
'Coles, Martyn P.'
'Fitchett, Christopher M.'

_publ_section_title
;
 Bismuth(III) Complex of the [S<sub>4</sub>]<sup>&#x2022;-</sup> Radical
 Anion: Dimer Formation via Pancake Bonds.
;
_journal_issue 46
_journal_name_full 'Journal of the American Chemical Society'
_journal_page_first 16490
_journal_page_last 16493
_journal_paper_doi 10.1021/jacs.7b10454
_journal_volume 139
_journal_year 2017
_chemical_formula_moiety 'C76 H78 Bi N2 O S4 Si2, 2(C7 H8)'
_chemical_formula_sum 'C90 H94 Bi N2 O S4 Si2'
_chemical_formula_weight 1613.07
_space_group_IT_number 61
_space_group_name_Hall '-P 2ac 2ab'
_space_group_name_H-M_alt 'P b c a'
_symmetry_cell_setting orthorhombic
_symmetry_Int_Tables_number 61
_symmetry_space_group_name_Hall '-P 2ac 2ab'
_symmetry_space_group_name_H-M 'P b c a'
_atom_sites_solution_hydrogens geom
_audit_conform_dict_location ftp://ftp.iucr.org/pub/cif_core.dic
_audit_conform_dict_name cif_core.dic
_audit_conform_dict_version 2.4.3
_audit_creation_date 2017-05-11T16:12:29-00:00
_audit_creation_method 'WinGX routine CIF_UPDATE'
_cell_angle_alpha 90
_cell_angle_beta 90
_cell_angle_gamma 90
_cell_formula_units_Z 8
_cell_length_a 19.0380(2)
_cell_length_b 27.4178(3)
_cell_length_c 29.8069(3)
_cell_measurement_reflns_used 25997
_cell_measurement_temperature 120.01(10)
_cell_measurement_theta_max 71.547
_cell_measurement_theta_min 4.076
_cell_measurement_wavelength 1.54184
_cell_volume 15558.6(3)
_computing_cell_refinement
;
        CrysAlisPro, Agilent Technologies,
        Version 1.171.37.35h (release 09-02-2015 CrysAlis171 .NET)
        (compiled Feb  9 2015,16:26:32)
;
_computing_data_collection
;
        CrysAlisPro, Agilent Technologies,
        Version 1.171.37.35h (release 09-02-2015 CrysAlis171 .NET)
        (compiled Feb  9 2015,16:26:32)
;
_computing_data_reduction
;
        CrysAlisPro, Agilent Technologies,
        Version 1.171.37.35h (release 09-02-2015 CrysAlis171 .NET)
        (compiled Feb  9 2015,16:26:32)
;
_computing_molecular_graphics 'Ortep for Windows (Farrugia, 2012)'
_computing_publication_material 'WinGX publication routines (Farrugia, 2012)'
_computing_structure_refinement 'SHELXL-2014/6 (Sheldrick, 2014)'
_diffrn_ambient_temperature 120.01(10)
_diffrn_detector 'CCD plate'
_diffrn_detector_area_resol_mean 8.0856
_diffrn_measured_fraction_theta_full 0.9939
_diffrn_measured_fraction_theta_max 0.9837
_diffrn_measurement_device 'four-circle diffractometer'
_diffrn_measurement_device_type 'SuperNova, Dual, Cu at zero, EosS2'
_diffrn_measurement_method '\w scans'
_diffrn_orient_matrix_UB_11 0.047226
_diffrn_orient_matrix_UB_12 0.0125591
_diffrn_orient_matrix_UB_13 -0.0403374
_diffrn_orient_matrix_UB_21 -0.0403554
_diffrn_orient_matrix_UB_22 -0.0371349
_diffrn_orient_matrix_UB_23 -0.0290416
_diffrn_orient_matrix_UB_31 -0.0518133
_diffrn_orient_matrix_UB_32 0.0402891
_diffrn_orient_matrix_UB_33 -0.014153
_diffrn_radiation_monochromator mirror
_diffrn_radiation_probe x-ray
_diffrn_radiation_type 'Cu K\a'
_diffrn_radiation_wavelength 1.54184
_diffrn_reflns_av_R_equivalents 0.0498
_diffrn_reflns_av_unetI/netI 0.0555
_diffrn_reflns_Laue_measured_fraction_full 0.996
_diffrn_reflns_Laue_measured_fraction_max 0.986
_diffrn_reflns_limit_h_max 23
_diffrn_reflns_limit_h_min -23
_diffrn_reflns_limit_k_max 32
_diffrn_reflns_limit_k_min -27
_diffrn_reflns_limit_l_max 36
_diffrn_reflns_limit_l_min -36
_diffrn_reflns_number 59462
_diffrn_reflns_point_group_measured_fraction_full 0.996
_diffrn_reflns_point_group_measured_fraction_max 0.986
_diffrn_reflns_theta_full 66.9682
_diffrn_reflns_theta_max 71.7863
_diffrn_reflns_theta_min 4.0977
_diffrn_source 'sealed X-ray tube'
_exptl_absorpt_coefficient_mu 6.106
_exptl_absorpt_correction_T_max 0.808
_exptl_absorpt_correction_T_min 0.543
_exptl_absorpt_correction_type gaussian
_exptl_absorpt_process_details
;
        CrysAlisPro, Agilent Technologies,
        Version 1.171.37.35h (release 09-02-2015 CrysAlis171 .NET)
        (compiled Feb  9 2015,16:26:32)
Numerical absorption correction based on gaussian integration over
                        a multifaceted crystal model
        Empirical absorption correction using spherical harmonics,
 implemented in SCALE3 ABSPACK scaling algorithm.
;
_exptl_crystal_colour yellow
_exptl_crystal_density_diffrn 1.377
_exptl_crystal_density_method 'not measured'
_exptl_crystal_description block
_exptl_crystal_F_000 6648
_exptl_crystal_size_max 0.1774
_exptl_crystal_size_mid 0.0772
_exptl_crystal_size_min 0.0373
_refine_diff_density_max 2.515
_refine_diff_density_min -2.007
_refine_diff_density_rms 0.146
_refine_ls_extinction_method none
_refine_ls_goodness_of_fit_ref 1.125
_refine_ls_hydrogen_treatment constr
_refine_ls_matrix_type full
_refine_ls_number_constraints 0
_refine_ls_number_parameters 932
_refine_ls_number_reflns 15038
_refine_ls_number_restraints 30
_refine_ls_restrained_S_all 1.124
_refine_ls_R_factor_all 0.0567
_refine_ls_R_factor_gt 0.0481
_refine_ls_shift/su_max 0.004
_refine_ls_shift/su_mean 0
_refine_ls_structure_factor_coef Fsqd
_refine_ls_weighting_details 'w=1/[\s^2^(Fo^2^)+(0.0875P)^2^+37.2622P] where P=(Fo^2^+2Fc^2^)/3'
_refine_ls_weighting_scheme calc
_refine_ls_wR_factor_gt 0.1428
_refine_ls_wR_factor_ref 0.1503
_reflns_number_gt 13102
_reflns_number_total 15038
_reflns_threshold_expression 'I > 2\s(I)'
_cod_data_source_file ja7b10454_si_002.cif
_cod_data_source_block Compound-8
_cod_database_code 4131777

loop_
_symmetry_equiv_pos_as_xyz
'x, y, z'
'-x+1/2, -y, z+1/2'
'-x, y+1/2, -z+1/2'
'x+1/2, -y+1/2, -z'
'-x, -y, -z'
'x-1/2, y, -z-1/2'
'x, -y-1/2, z-1/2'
'-x-1/2, y-1/2, z'

loop_
_atom_site_label
_atom_site_type_symbol
_atom_site_fract_x
_atom_site_fract_y
_atom_site_fract_z
_atom_site_U_iso_or_equiv
_atom_site_adp_type
_atom_site_occupancy
_atom_site_calc_flag
_atom_site_disorder_assembly
_atom_site_disorder_group
Bi Bi 0.28057(2) 0.55295(2) 0.47260(2) 0.01698(8) Uani 1 d . .
S1 S 0.38549(6) 0.61074(5) 0.48955(4) 0.0293(3) Uani 1 d . .
S2 S 0.39833(6) 0.58603(5) 0.55373(4) 0.0291(3) Uani 1 d . .
Si1 Si 0.11530(6) 0.59480(5) 0.46907(4) 0.0175(2) Uani 1 d . .
Si2 Si 0.19215(6) 0.58261(4) 0.37900(4) 0.0153(2) Uani 1 d . .
O O 0.13490(15) 0.57314(11) 0.41914(9) 0.0162(6) Uani 1 d . .
N1 N 0.19712(19) 0.60500(13) 0.49260(11) 0.0156(7) Uani 1 d . .
N2 N 0.27108(19) 0.55969(13) 0.39924(12) 0.0153(7) Uani 1 d . .
C1 C 0.2180(2) 0.63381(18) 0.53017(14) 0.0167(9) Uani 1 d . .
C2 C 0.2419(2) 0.68274(17) 0.52397(13) 0.0182(8) Uani 1 d . .
C3 C 0.2731(2) 0.70671(16) 0.55947(15) 0.0196(9) Uani 1 d . .
H3 H 0.2892 0.7391 0.5548 0.024 Uiso 1 calc . .
C4 C 0.2822(2) 0.68600(18) 0.60165(15) 0.0204(9) Uani 1 d . .
C5 C 0.2537(2) 0.64035(16) 0.60845(13) 0.0177(8) Uani 1 d . .
H5 H 0.2562 0.6264 0.6376 0.021 Uiso 1 calc . .
C6 C 0.2214(2) 0.61380(17) 0.57420(14) 0.0167(9) Uani 1 d . .
C7 C 0.2342(3) 0.70983(17) 0.47943(14) 0.0197(9) Uani 1 d . .
H7 H 0.2247 0.6845 0.4561 0.024 Uiso 1 calc . .
C8 C 0.3019(2) 0.73519(15) 0.46563(14) 0.0176(8) Uani 1 d . .
C9 C 0.3190(3) 0.78246(18) 0.48082(16) 0.0244(9) Uani 1 d . .
H9 H 0.2859 0.8 0.4984 0.029 Uiso 1 calc . .
C10 C 0.3832(3) 0.8037(2) 0.47063(16) 0.0289(11) Uani 1 d . .
H10 H 0.3941 0.8353 0.4818 0.035 Uiso 1 calc . .
C11 C 0.4312(3) 0.7790(2) 0.44425(17) 0.0300(11) Uani 1 d . .
H11 H 0.4756 0.7932 0.4378 0.036 Uiso 1 calc . .
C12 C 0.4143(3) 0.73352(19) 0.42728(16) 0.0270(10) Uani 1 d . .
H12 H 0.4464 0.7169 0.4083 0.032 Uiso 1 calc . .
C13 C 0.3505(2) 0.71216(17) 0.43802(15) 0.0222(9) Uani 1 d . .
H13 H 0.3396 0.6809 0.4262 0.027 Uiso 1 calc . .
C14 C 0.1728(2) 0.74503(17) 0.47813(15) 0.0217(9) Uani 1 d . .
C15 C 0.1333(3) 0.75859(19) 0.51552(17) 0.0277(10) Uani 1 d . .
H15 H 0.1453 0.7464 0.5443 0.033 Uiso 1 calc . .
C16 C 0.0763(3) 0.7899(2) 0.5107(2) 0.0369(12) Uani 1 d . .
H16 H 0.0496 0.7985 0.5365 0.044 Uiso 1 calc . .
C17 C 0.0577(3) 0.8088(2) 0.4694(2) 0.0420(14) Uani 1 d . .
H17 H 0.0182 0.8298 0.4666 0.05 Uiso 1 calc . .
C18 C 0.0975(3) 0.7966(2) 0.4320(2) 0.0390(13) Uani 1 d . .
H18 H 0.0857 0.8095 0.4034 0.047 Uiso 1 calc . .
C19 C 0.1547(3) 0.76543(18) 0.43644(17) 0.0283(10) Uani 1 d . .
H19 H 0.1821 0.7578 0.4108 0.034 Uiso 1 calc . .
C20 C 0.3246(3) 0.71344(19) 0.63718(15) 0.0258(10) Uani 1 d . .
C21 C 0.3994(3) 0.7218(2) 0.61895(17) 0.0308(11) Uani 1 d . .
H21A H 0.4215 0.6902 0.6128 0.046 Uiso 1 calc . .
H21B H 0.4272 0.7395 0.6413 0.046 Uiso 1 calc . .
H21C H 0.3969 0.7409 0.5912 0.046 Uiso 1 calc . .
C22 C 0.2886(3) 0.7624(2) 0.64744(19) 0.0355(12) Uani 1 d . .
H22A H 0.2845 0.7814 0.6197 0.053 Uiso 1 calc . .
H22B H 0.3168 0.7805 0.6693 0.053 Uiso 1 calc . .
H22C H 0.2417 0.7563 0.6598 0.053 Uiso 1 calc . .
C23 C 0.3306(3) 0.6850(2) 0.68095(16) 0.0367(13) Uani 1 d . .
H23A H 0.2835 0.6788 0.693 0.055 Uiso 1 calc . .
H23B H 0.3578 0.7041 0.7027 0.055 Uiso 1 calc . .
H23C H 0.3544 0.6539 0.6753 0.055 Uiso 1 calc . .
C24 C 0.1894(2) 0.56419(16) 0.58568(14) 0.0170(8) Uani 1 d . .
H24 H 0.1947 0.5431 0.5585 0.02 Uiso 1 calc . .
C25 C 0.1113(2) 0.56689(17) 0.59633(14) 0.0194(8) Uani 1 d . .
C26 C 0.0746(3) 0.60985(19) 0.60212(16) 0.0273(10) Uani 1 d . .
H26 H 0.0981 0.6402 0.5985 0.033 Uiso 1 calc . .
C27 C 0.0032(3) 0.6092(2) 0.6133(2) 0.0367(12) Uani 1 d . .
H27 H -0.0216 0.639 0.6171 0.044 Uiso 1 calc . .
C28 C -0.0309(3) 0.5652(2) 0.6189(2) 0.0365(12) Uani 1 d . .
H28 H -0.0793 0.5649 0.6266 0.044 Uiso 1 calc . .
C29 C 0.0045(3) 0.5220(2) 0.61323(17) 0.0311(11) Uani 1 d . .
H29 H -0.0194 0.4919 0.6169 0.037 Uiso 1 calc . .
C30 C 0.0755(3) 0.52263(19) 0.60214(15) 0.0245(9) Uani 1 d . .
H30 H 0.1 0.4927 0.5985 0.029 Uiso 1 calc . .
C31 C 0.2272(2) 0.53837(18) 0.62434(16) 0.0224(9) Uani 1 d . .
C32 C 0.2076(3) 0.5467(2) 0.66885(18) 0.0314(12) Uani 1 d . .
H32 H 0.1699 0.5683 0.6752 0.038 Uiso 1 calc . .
C33 C 0.2425(3) 0.5238(3) 0.7038(2) 0.0447(16) Uani 1 d . .
H33 H 0.2288 0.53 0.7339 0.054 Uiso 1 calc . .
C34 C 0.2959(4) 0.4925(3) 0.6954(2) 0.053(2) Uani 1 d . .
H34 H 0.3198 0.4772 0.7196 0.064 Uiso 1 calc . .
C35 C 0.3162(3) 0.4826(2) 0.6513(3) 0.0507(17) Uani 1 d . .
H35 H 0.3533 0.4604 0.6455 0.061 Uiso 1 calc . .
C36 C 0.2812(3) 0.50581(19) 0.6158(2) 0.0303(11) Uani 1 d . .
H36 H 0.2947 0.4991 0.5857 0.036 Uiso 1 calc . .
C37 C 0.0625(3) 0.6512(2) 0.46819(18) 0.0304(11) Uani 1 d . .
H37A H 0.0824 0.674 0.4464 0.046 Uiso 1 calc . .
H37B H 0.0628 0.6661 0.4981 0.046 Uiso 1 calc . .
H37C H 0.014 0.6434 0.4597 0.046 Uiso 1 calc . .
C38 C 0.0592(3) 0.5468(2) 0.49373(16) 0.0286(11) Uani 1 d . .
H38A H 0.0257 0.5352 0.4711 0.043 Uiso 1 calc . .
H38B H 0.0335 0.5601 0.5194 0.043 Uiso 1 calc . .
H38C H 0.0886 0.5195 0.5037 0.043 Uiso 1 calc . .
C39 C 0.1918(3) 0.64905(17) 0.36673(15) 0.0232(9) Uani 1 d . .
H39A H 0.1447 0.6623 0.3721 0.035 Uiso 1 calc . .
H39B H 0.205 0.6544 0.3353 0.035 Uiso 1 calc . .
H39C H 0.2256 0.6656 0.3863 0.035 Uiso 1 calc . .
C40 C 0.1625(2) 0.54899(17) 0.32779(15) 0.0212(9) Uani 1 d . .
H40A H 0.1295 0.5233 0.3365 0.032 Uiso 1 calc . .
H40B H 0.2033 0.5343 0.3129 0.032 Uiso 1 calc . .
H40C H 0.1394 0.5717 0.3072 0.032 Uiso 1 calc . .
C41 C 0.3191(2) 0.52785(16) 0.37575(13) 0.0159(8) Uani 1 d . .
C42 C 0.3056(2) 0.47754(16) 0.37070(14) 0.0169(8) Uani 1 d . .
C43 C 0.3537(2) 0.44814(16) 0.34850(16) 0.0198(9) Uani 1 d . .
H43 H 0.3431 0.4145 0.3448 0.024 Uiso 1 calc . .
C44 C 0.4168(2) 0.46598(17) 0.33149(15) 0.0210(9) Uani 1 d . .
C45 C 0.4289(2) 0.51560(17) 0.33599(15) 0.0200(9) Uani 1 d . .
H45 H 0.4715 0.5287 0.3246 0.024 Uiso 1 calc . .
C46 C 0.3812(2) 0.54697(16) 0.35652(14) 0.0175(8) Uani 1 d . .
C47 C 0.2387(2) 0.45385(15) 0.38907(14) 0.0164(8) Uani 1 d . .
H47 H 0.2009 0.4791 0.3877 0.02 Uiso 1 calc . .
C48 C 0.2466(3) 0.43946(16) 0.43809(14) 0.0205(9) Uani 1 d . .
C49 C 0.1890(3) 0.4448(2) 0.46705(16) 0.0294(12) Uani 1 d . .
H49 H 0.1461 0.4579 0.4561 0.035 Uiso 1 calc . .
C50 C 0.1948(4) 0.4310(2) 0.51183(18) 0.0367(13) Uani 1 d . .
H50 H 0.1561 0.4353 0.5315 0.044 Uiso 1 calc . .
C51 C 0.2563(5) 0.4111(3) 0.52777(17) 0.0515(19) Uani 1 d . .
H51 H 0.2599 0.4012 0.5582 0.062 Uiso 1 calc . .
C52 C 0.3125(5) 0.4059(3) 0.4993(2) 0.070(3) Uani 1 d . .
H52 H 0.3553 0.3928 0.5105 0.085 Uiso 1 calc . .
C53 C 0.3079(4) 0.4193(3) 0.45462(18) 0.0469(17) Uani 1 d . .
H53 H 0.3469 0.4145 0.4353 0.056 Uiso 1 calc . .
C54 C 0.2140(2) 0.41086(16) 0.36014(15) 0.0174(8) Uani 1 d . .
C55 C 0.2042(3) 0.36454(18) 0.37718(16) 0.0277(10) Uani 1 d . .
H55 H 0.2163 0.3577 0.4075 0.033 Uiso 1 calc . .
C56 C 0.1764(3) 0.32756(19) 0.35014(18) 0.0360(13) Uani 1 d . .
H56 H 0.1696 0.2958 0.3622 0.043 Uiso 1 calc . .
C57 C 0.1589(3) 0.3368(2) 0.30619(18) 0.0333(12) Uani 1 d . .
H57 H 0.139 0.3119 0.2881 0.04 Uiso 1 calc . .
C58 C 0.1706(3) 0.38285(19) 0.28852(16) 0.0298(11) Uani 1 d . .
H58 H 0.16 0.3893 0.2579 0.036 Uiso 1 calc . .
C59 C 0.1976(3) 0.41916(18) 0.31518(15) 0.0236(9) Uani 1 d . .
H59 H 0.2052 0.4506 0.3027 0.028 Uiso 1 calc . .
C60 C 0.4672(2) 0.43109(19) 0.30739(19) 0.0303(11) Uani 1 d . .
C61 C 0.4764(3) 0.3837(2) 0.3348(2) 0.0418(14) Uani 1 d . .
H61A H 0.5078 0.3614 0.3186 0.063 Uiso 1 calc . .
H61B H 0.4306 0.3681 0.3389 0.063 Uiso 1 calc . .
H61C H 0.4968 0.3914 0.3641 0.063 Uiso 1 calc . .
C62 C 0.4353(3) 0.4183(2) 0.2616(2) 0.0429(14) Uani 1 d . .
H62A H 0.4289 0.4482 0.2441 0.064 Uiso 1 calc . .
H62B H 0.3897 0.4024 0.266 0.064 Uiso 1 calc . .
H62C H 0.4669 0.3962 0.2456 0.064 Uiso 1 calc . .
C63 C 0.5397(3) 0.4535(2) 0.3022(3) 0.0433(15) Uani 1 d . .
H63A H 0.5372 0.4813 0.2815 0.065 Uiso 1 calc . .
H63B H 0.5723 0.4291 0.2903 0.065 Uiso 1 calc . .
H63C H 0.5565 0.4648 0.3315 0.065 Uiso 1 calc . .
C64 C 0.3936(2) 0.60176(16) 0.35488(14) 0.0181(8) Uani 1 d . .
H64 H 0.3761 0.6153 0.3839 0.022 Uiso 1 calc . .
C65 C 0.4714(2) 0.61566(16) 0.35147(15) 0.0207(9) Uani 1 d . .
C66 C 0.5134(3) 0.6169(2) 0.38988(17) 0.0285(10) Uani 1 d . .
H66 H 0.4935 0.6086 0.4181 0.034 Uiso 1 calc . .
C67 C 0.5836(3) 0.6300(2) 0.38739(19) 0.0342(12) Uani 1 d . .
H67 H 0.6109 0.6314 0.414 0.041 Uiso 1 calc . .
C68 C 0.6141(3) 0.64111(19) 0.3469(2) 0.0330(11) Uani 1 d . .
H68 H 0.6625 0.6494 0.3454 0.04 Uiso 1 calc . .
C69 C 0.5739(3) 0.6401(2) 0.30848(19) 0.0351(12) Uani 1 d . .
H69 H 0.5946 0.6477 0.2803 0.042 Uiso 1 calc . .
C70 C 0.5031(3) 0.6278(2) 0.31078(17) 0.0295(11) Uani 1 d . .
H70 H 0.4758 0.6278 0.2841 0.035 Uiso 1 calc . .
C71 C 0.3510(2) 0.62618(16) 0.31768(14) 0.0189(8) Uani 1 d . .
C72 C 0.3170(2) 0.59972(17) 0.28423(15) 0.0220(9) Uani 1 d . .
H72 H 0.3215 0.5652 0.2834 0.026 Uiso 1 calc . .
C73 C 0.2760(3) 0.6236(2) 0.25170(17) 0.0297(11) Uani 1 d . .
H73 H 0.2528 0.6051 0.2292 0.036 Uiso 1 calc . .
C74 C 0.2695(3) 0.6732(2) 0.25227(17) 0.0308(11) Uani 1 d . .
H74 H 0.2408 0.6892 0.2307 0.037 Uiso 1 calc . .
C75 C 0.3052(3) 0.70030(18) 0.28462(17) 0.0285(10) Uani 1 d . .
H75 H 0.3019 0.7349 0.2847 0.034 Uiso 1 calc . .
C76 C 0.3456(2) 0.67682(18) 0.31664(16) 0.0238(9) Uani 1 d . .
H76 H 0.37 0.6956 0.3384 0.029 Uiso 1 calc . .
C77 C 0.5630(4) 0.7693(2) 0.2790(3) 0.0487(16) Uani 1 d . .
C78 C 0.6243(4) 0.7945(3) 0.2773(3) 0.0496(16) Uani 1 d . .
H78 H 0.6408 0.8107 0.3034 0.06 Uiso 1 calc . .
C79 C 0.6625(4) 0.7968(3) 0.2388(2) 0.0544(17) Uani 1 d . .
H79 H 0.7054 0.8145 0.2386 0.065 Uiso 1 calc . .
C80 C 0.6401(4) 0.7741(3) 0.2003(3) 0.0584(19) Uani 1 d . .
H80 H 0.6683 0.7753 0.174 0.07 Uiso 1 calc . .
C81 C 0.5778(5) 0.7499(3) 0.1997(3) 0.067(2) Uani 1 d . .
H81 H 0.5612 0.735 0.1729 0.081 Uiso 1 calc . .
C82 C 0.5378(4) 0.7471(3) 0.2400(4) 0.070(2) Uani 1 d . .
H82 H 0.4943 0.7302 0.2404 0.084 Uiso 1 calc . .
C83 C 0.5206(5) 0.7655(4) 0.3217(4) 0.087(3) Uani 1 d . .
H83A H 0.5523 0.7664 0.3476 0.13 Uiso 1 calc . .
H83B H 0.4943 0.7348 0.3218 0.13 Uiso 1 calc . .
H83C H 0.4876 0.7929 0.3235 0.13 Uiso 1 calc . .
C84 C 0.4473(4) 0.5833(2) 0.1826(2) 0.0476(15) Uani 1 d . .
C85 C 0.4891(4) 0.6214(3) 0.1660(3) 0.0522(16) Uani 1 d . .
H85 H 0.5343 0.6272 0.1783 0.063 Uiso 1 calc . .
C86 C 0.4643(4) 0.6500(3) 0.1321(3) 0.0568(18) Uani 1 d . .
H86 H 0.493 0.6755 0.1207 0.068 Uiso 1 calc . .
C87 C 0.3981(4) 0.6426(3) 0.1137(2) 0.0584(19) Uani 1 d . .
H87 H 0.3821 0.662 0.0894 0.07 Uiso 1 calc . .
C88 C 0.3556(5) 0.6061(3) 0.1318(3) 0.063(2) Uani 1 d . .
H88 H 0.3093 0.6013 0.1207 0.075 Uiso 1 calc . .
C89 C 0.3807(4) 0.5774(3) 0.1653(3) 0.059(2) Uani 1 d . .
H89 H 0.3513 0.5526 0.1773 0.071 Uiso 1 calc . .
C90 C 0.4761(6) 0.5491(3) 0.2177(3) 0.071(3) Uani 1 d . .
H90A H 0.4403 0.5432 0.2406 0.106 Uiso 1 calc . .
H90B H 0.5177 0.5637 0.2316 0.106 Uiso 1 calc . .
H90C H 0.4891 0.5181 0.2035 0.106 Uiso 1 calc . .
S3 S 0.48178(15) 0.54056(12) 0.55148(9) 0.0395(8) Uani 0.517(4) d A 1
S4 S 0.44354(17) 0.47671(11) 0.52619(9) 0.0417(8) Uani 0.517(4) d A 1
S3A S 0.43898(14) 0.51432(10) 0.55298(9) 0.0311(7) Uani 0.483(4) d A 2
S4A S 0.54438(14) 0.51842(12) 0.54260(9) 0.0360(8) Uani 0.483(4) d A 2

loop_
_atom_site_aniso_label
_atom_site_aniso_U_11
_atom_site_aniso_U_22
_atom_site_aniso_U_33
_atom_site_aniso_U_23
_atom_site_aniso_U_13
_atom_site_aniso_U_12
Bi 0.02333(12) 0.01369(12) 0.01392(11) -0.00079(5) 0.00155(5) 0.00114(5)
S1 0.0255(5) 0.0348(7) 0.0275(6) 0.0065(5) -0.0012(4) -0.0053(5)
S2 0.0277(6) 0.0370(7) 0.0226(5) -0.0037(5) -0.0002(4) 0.0048(5)
Si1 0.0184(5) 0.0174(6) 0.0167(5) -0.0034(4) 0.0043(4) -0.0042(4)
Si2 0.0192(5) 0.0124(5) 0.0143(5) 0.0001(4) 0.0021(4) 0.0005(4)
O 0.0181(14) 0.0146(15) 0.0161(13) -0.0008(11) 0.0001(11) -0.0010(11)
N1 0.0190(17) 0.0123(18) 0.0156(16) -0.0037(13) 0.0039(13) 0.0023(13)
N2 0.0225(18) 0.0120(18) 0.0115(16) -0.0014(13) 0.0024(13) 0.0012(13)
C1 0.019(2) 0.016(2) 0.015(2) -0.0028(16) 0.0026(14) 0.0019(15)
C2 0.023(2) 0.015(2) 0.017(2) -0.0008(15) 0.0030(15) 0.0005(17)
C3 0.030(2) 0.008(2) 0.021(2) -0.0009(16) 0.0034(17) -0.0031(16)
C4 0.021(2) 0.023(3) 0.017(2) -0.0037(18) 0.0026(15) 0.0025(16)
C5 0.022(2) 0.017(2) 0.0147(18) 0.0001(15) 0.0041(16) 0.0025(16)
C6 0.017(2) 0.016(2) 0.017(2) -0.0006(16) 0.0051(14) 0.0009(15)
C7 0.026(2) 0.017(2) 0.0162(19) -0.0018(17) -0.0010(16) -0.0055(18)
C8 0.029(2) 0.0036(19) 0.0203(19) 0.0033(15) -0.0019(17) 0.0036(16)
C9 0.029(2) 0.021(2) 0.023(2) 0.0002(18) -0.0023(18) -0.0031(18)
C10 0.035(3) 0.017(3) 0.035(3) 0.0048(18) -0.007(2) -0.008(2)
C11 0.025(2) 0.032(3) 0.032(2) 0.012(2) -0.0026(19) -0.004(2)
C12 0.028(2) 0.026(3) 0.027(2) 0.0029(19) 0.0003(18) 0.0058(19)
C13 0.028(2) 0.018(2) 0.020(2) 0.0024(16) -0.0013(17) 0.0019(18)
C14 0.023(2) 0.014(2) 0.029(2) -0.0004(17) -0.0013(17) -0.0008(17)
C15 0.028(2) 0.024(3) 0.031(2) -0.003(2) 0.005(2) -0.0030(19)
C16 0.030(3) 0.027(3) 0.053(3) -0.008(2) 0.009(2) -0.002(2)
C17 0.032(3) 0.030(3) 0.065(4) 0.001(3) -0.006(3) 0.006(2)
C18 0.040(3) 0.029(3) 0.048(3) 0.004(2) -0.011(2) 0.007(2)
C19 0.034(3) 0.020(2) 0.031(2) 0.0023(19) -0.003(2) 0.0002(19)
C20 0.032(2) 0.026(3) 0.020(2) -0.0071(18) -0.0009(18) -0.004(2)
C21 0.033(3) 0.029(3) 0.031(2) -0.004(2) -0.002(2) -0.009(2)
C22 0.046(3) 0.027(3) 0.034(3) -0.016(2) 0.004(2) -0.005(2)
C23 0.045(3) 0.048(4) 0.017(2) -0.003(2) -0.007(2) -0.014(3)
C24 0.024(2) 0.010(2) 0.0172(19) 0.0000(15) 0.0028(16) -0.0036(16)
C25 0.023(2) 0.020(2) 0.0149(19) 0.0017(16) 0.0006(16) -0.0014(17)
C26 0.031(3) 0.022(3) 0.029(2) 0.0035(19) 0.0061(19) 0.0010(19)
C27 0.029(3) 0.036(3) 0.045(3) 0.005(2) 0.011(2) 0.008(2)
C28 0.022(2) 0.043(3) 0.044(3) 0.008(3) 0.006(2) -0.001(2)
C29 0.030(3) 0.033(3) 0.030(2) 0.008(2) 0.004(2) -0.008(2)
C30 0.026(2) 0.024(3) 0.023(2) 0.0039(18) 0.0039(17) -0.0062(19)
C31 0.026(2) 0.014(2) 0.027(2) 0.0064(18) -0.0026(17) -0.0058(17)
C32 0.035(3) 0.036(3) 0.023(2) 0.009(2) -0.003(2) -0.014(2)
C33 0.047(3) 0.054(4) 0.033(3) 0.022(3) -0.019(3) -0.028(3)
C34 0.047(3) 0.052(4) 0.060(4) 0.037(3) -0.030(3) -0.027(3)
C35 0.036(3) 0.030(3) 0.086(5) 0.020(3) -0.021(3) -0.002(2)
C36 0.027(2) 0.015(2) 0.049(3) 0.009(2) -0.005(2) -0.0006(17)
C37 0.019(2) 0.027(3) 0.045(3) -0.012(2) 0.0013(19) -0.0014(19)
C38 0.029(2) 0.037(3) 0.020(2) -0.0041(19) 0.0042(19) -0.013(2)
C39 0.028(2) 0.020(2) 0.022(2) 0.0023(17) 0.0041(18) 0.0019(18)
C40 0.026(2) 0.022(2) 0.016(2) -0.0009(16) -0.0013(17) 0.0010(17)
C41 0.0203(19) 0.014(2) 0.0131(17) 0.0002(15) -0.0017(15) 0.0035(16)
C42 0.018(2) 0.016(2) 0.0172(18) 0.0006(15) -0.0004(15) -0.0007(16)
C43 0.022(2) 0.013(2) 0.025(2) -0.0025(16) -0.0015(17) 0.0015(16)
C44 0.018(2) 0.018(2) 0.027(2) -0.0049(17) 0.0005(17) 0.0030(17)
C45 0.0168(19) 0.018(2) 0.025(2) -0.0019(17) 0.0040(16) -0.0009(16)
C46 0.019(2) 0.017(2) 0.0161(19) -0.0005(15) 0.0005(16) -0.0013(16)
C47 0.021(2) 0.013(2) 0.0158(19) -0.0015(15) 0.0006(16) -0.0019(16)
C48 0.036(3) 0.009(2) 0.017(2) -0.0009(15) 0.0020(19) 0.0001(18)
C49 0.035(3) 0.035(3) 0.019(2) -0.0031(19) 0.004(2) -0.007(2)
C50 0.062(4) 0.026(3) 0.022(2) -0.002(2) 0.012(2) -0.010(3)
C51 0.099(6) 0.035(4) 0.021(3) 0.004(2) 0.002(3) 0.025(4)
C52 0.092(6) 0.096(6) 0.024(3) 0.008(3) -0.003(3) 0.065(5)
C53 0.055(4) 0.066(5) 0.021(3) -0.001(3) 0.003(2) 0.035(3)
C54 0.019(2) 0.012(2) 0.021(2) -0.0030(17) 0.0066(15) -0.0019(15)
C55 0.046(3) 0.015(2) 0.023(2) -0.0030(18) 0.007(2) -0.008(2)
C56 0.057(3) 0.016(2) 0.035(3) -0.006(2) 0.017(2) -0.011(2)
C57 0.034(3) 0.028(3) 0.038(3) -0.019(2) 0.002(2) -0.005(2)
C58 0.036(3) 0.029(3) 0.024(2) -0.0092(19) -0.0061(19) 0.009(2)
C59 0.030(2) 0.017(2) 0.024(2) -0.0014(17) -0.0010(18) 0.0048(18)
C60 0.018(2) 0.024(3) 0.049(3) -0.010(2) 0.007(2) 0.0021(19)
C61 0.032(3) 0.023(3) 0.071(4) -0.002(3) 0.006(3) 0.007(2)
C62 0.042(3) 0.043(4) 0.044(3) -0.021(3) 0.013(3) 0.000(3)
C63 0.026(3) 0.032(3) 0.071(4) -0.012(3) 0.018(3) 0.001(2)
C64 0.020(2) 0.015(2) 0.0194(19) -0.0029(16) 0.0036(16) -0.0021(16)
C65 0.021(2) 0.016(2) 0.025(2) -0.0016(17) 0.0016(17) 0.0003(16)
C66 0.028(2) 0.032(3) 0.025(2) -0.0026(19) 0.0009(19) 0.003(2)
C67 0.024(2) 0.039(3) 0.040(3) -0.007(2) -0.007(2) 0.005(2)
C68 0.021(2) 0.023(3) 0.054(3) 0.000(2) 0.001(2) -0.0023(19)
C69 0.026(2) 0.038(3) 0.041(3) 0.014(2) 0.007(2) -0.007(2)
C70 0.026(2) 0.036(3) 0.027(2) 0.007(2) 0.0007(19) -0.009(2)
C71 0.019(2) 0.015(2) 0.022(2) 0.0022(16) 0.0051(16) -0.0022(16)
C72 0.029(2) 0.013(2) 0.024(2) 0.0005(17) 0.0025(18) -0.0017(17)
C73 0.036(3) 0.033(3) 0.020(2) 0.004(2) -0.0015(18) -0.003(2)
C74 0.035(3) 0.030(3) 0.027(2) 0.014(2) 0.001(2) 0.000(2)
C75 0.034(3) 0.016(2) 0.036(3) 0.0103(19) 0.003(2) -0.0003(19)
C76 0.027(2) 0.018(2) 0.026(2) -0.0004(18) 0.0019(18) -0.0029(18)
C77 0.044(3) 0.030(3) 0.072(4) 0.000(3) 0.012(3) 0.008(3)
C78 0.046(3) 0.039(4) 0.064(4) 0.004(3) 0.002(3) 0.007(3)
C79 0.045(4) 0.060(5) 0.059(4) 0.008(3) 0.002(3) 0.009(3)
C80 0.064(5) 0.060(5) 0.051(4) 0.007(3) -0.006(3) 0.024(4)
C81 0.081(6) 0.053(5) 0.068(5) -0.001(4) -0.019(4) 0.015(4)
C82 0.058(5) 0.037(4) 0.116(7) 0.005(4) -0.004(5) -0.002(3)
C83 0.083(6) 0.058(6) 0.120(8) -0.002(5) 0.053(6) 0.007(5)
C84 0.061(4) 0.039(4) 0.044(3) -0.005(3) 0.019(3) -0.001(3)
C85 0.049(4) 0.044(4) 0.063(4) 0.002(3) 0.015(3) 0.002(3)
C86 0.066(5) 0.040(4) 0.065(4) 0.005(3) 0.020(4) 0.003(3)
C87 0.073(5) 0.053(5) 0.050(4) -0.008(3) 0.005(3) 0.021(4)
C88 0.067(5) 0.061(5) 0.060(4) -0.020(4) -0.002(4) -0.003(4)
C89 0.066(5) 0.051(4) 0.060(4) -0.021(4) 0.020(4) -0.015(4)
C90 0.103(7) 0.060(5) 0.049(4) 0.003(3) 0.027(4) 0.015(5)
S3 0.0320(14) 0.0525(18) 0.0340(13) 0.0002(12) -0.0057(10) 0.0114(13)
S4 0.0498(17) 0.0339(16) 0.0413(15) 0.0061(11) 0.0131(11) 0.0079(12)
S3A 0.0329(14) 0.0284(15) 0.0319(13) 0.0050(10) -0.0011(10) 0.0006(11)
S4A 0.0281(13) 0.0454(18) 0.0347(14) -0.0044(12) -0.0010(10) 0.0135(11)

loop_
_atom_type_symbol
_atom_type_description
_atom_type_scat_dispersion_real
_atom_type_scat_dispersion_imag
_atom_type_scat_source
C C 0.0181 0.0091 'International Tables Vol C Tables 4.2.6.8 and 6.1.1.4'
H H 0 0 'International Tables Vol C Tables 4.2.6.8 and 6.1.1.4'
N N 0.0311 0.018 'International Tables Vol C Tables 4.2.6.8 and 6.1.1.4'
O O 0.0492 0.0322 'International Tables Vol C Tables 4.2.6.8 and 6.1.1.4'
Si Si 0.2541 0.3302 'International Tables Vol C Tables 4.2.6.8 and 6.1.1.4'
S S 0.3331 0.5567 'International Tables Vol C Tables 4.2.6.8 and 6.1.1.4'
Bi Bi -4.0111 8.931 'International Tables Vol C Tables 4.2.6.8 and 6.1.1.4'

loop_
_exptl_crystal_face_index_h
_exptl_crystal_face_index_k
_exptl_crystal_face_index_l
_exptl_crystal_face_perp_dist
1 -17 6 0.0407
10 -10 4 0.0687
0 17 -6 0.035
-8 14 0 0.0679
0 -2 -19 0.0291
10 -1 -12 0.0808
8 -14 0 0.0499
0 1 19 0.0235
-10 -10 1 0.0707
1 -17 5 0.0338
-10 9 2 0.062
8 14 0 0.075
0 0 -19 0.0217
-9 -10 -9 0.0637
0 -18 -2 0.0363
-9 11 -6 0.0556
-6 -6 15 0.0384
9 8 9 0.0799
0 0 19 0.0157
-3 5 18 0.0269
1 18 3 0.0392

loop_
_geom_angle_atom_site_label_1
_geom_angle_atom_site_label_2
_geom_angle_atom_site_label_3
_geom_angle
_geom_angle_site_symmetry_3
N2 Bi N1 98.87(13) .
N2 Bi S1 101.83(10) .
N1 Bi S1 96.09(10) .
S2 S1 Bi 94.12(6) .
S3 S2 S1 105.51(10) .
S1 S2 S3A 110.00(10) .
O Si1 N1 102.75(16) .
O Si1 C37 114.4(2) .
N1 Si1 C37 111.2(2) .
O Si1 C38 103.51(19) .
N1 Si1 C38 118.3(2) .
C37 Si1 C38 106.7(3) .
O Si2 N2 105.33(17) .
O Si2 C39 107.27(18) .
N2 Si2 C39 115.2(2) .
O Si2 C40 108.50(19) .
N2 Si2 C40 111.46(19) .
C39 Si2 C40 108.8(2) .
Si2 O Si1 138.9(2) .
C1 N1 Si1 131.1(3) .
C1 N1 Bi 111.6(3) .
Si1 N1 Bi 115.58(18) .
C41 N2 Si2 126.7(3) .
C41 N2 Bi 112.3(3) .
Si2 N2 Bi 116.50(18) .
C6 C1 N1 121.5(4) .
C6 C1 C2 117.8(4) .
N1 C1 C2 120.4(4) .
C3 C2 C1 119.0(4) .
C3 C2 C7 118.4(4) .
C1 C2 C7 122.6(4) .
C2 C3 C4 123.6(4) .
C2 C3 H3 118.2 .
C4 C3 H3 118.2 .
C5 C4 C3 117.0(4) .
C5 C4 C20 123.5(4) .
C3 C4 C20 119.4(4) .
C4 C5 C6 122.6(4) .
C4 C5 H5 118.7 .
C6 C5 H5 118.7 .
C5 C6 C1 119.5(4) .
C5 C6 C24 118.4(4) .
C1 C6 C24 122.1(4) .
C14 C7 C8 110.8(4) .
C14 C7 C2 113.9(4) .
C8 C7 C2 112.1(4) .
C14 C7 H7 106.5 .
C8 C7 H7 106.5 .
C2 C7 H7 106.5 .
C13 C8 C9 117.0(4) .
C13 C8 C7 121.1(4) .
C9 C8 C7 121.9(4) .
C10 C9 C8 121.2(5) .
C10 C9 H9 119.4 .
C8 C9 H9 119.4 .
C11 C10 C9 120.1(5) .
C11 C10 H10 120 .
C9 C10 H10 120 .
C10 C11 C12 119.6(5) .
C10 C11 H11 120.2 .
C12 C11 H11 120.2 .
C11 C12 C13 120.1(5) .
C11 C12 H12 120 .
C13 C12 H12 120 .
C12 C13 C8 121.9(5) .
C12 C13 H13 119.1 .
C8 C13 H13 119.1 .
C15 C14 C19 117.9(5) .
C15 C14 C7 124.4(4) .
C19 C14 C7 117.7(4) .
C16 C15 C14 120.2(5) .
C16 C15 H15 119.9 .
C14 C15 H15 119.9 .
C17 C16 C15 121.5(5) .
C17 C16 H16 119.3 .
C15 C16 H16 119.3 .
C16 C17 C18 119.0(6) .
C16 C17 H17 120.5 .
C18 C17 H17 120.5 .
C19 C18 C17 119.9(5) .
C19 C18 H18 120.1 .
C17 C18 H18 120.1 .
C18 C19 C14 121.4(5) .
C18 C19 H19 119.3 .
C14 C19 H19 119.3 .
C23 C20 C4 112.4(4) .
C23 C20 C22 108.0(4) .
C4 C20 C22 109.4(4) .
C23 C20 C21 108.0(4) .
C4 C20 C21 108.4(4) .
C22 C20 C21 110.6(4) .
C20 C21 H21A 109.5 .
C20 C21 H21B 109.5 .
H21A C21 H21B 109.5 .
C20 C21 H21C 109.5 .
H21A C21 H21C 109.5 .
H21B C21 H21C 109.5 .
C20 C22 H22A 109.5 .
C20 C22 H22B 109.5 .
H22A C22 H22B 109.5 .
C20 C22 H22C 109.5 .
H22A C22 H22C 109.5 .
H22B C22 H22C 109.5 .
C20 C23 H23A 109.5 .
C20 C23 H23B 109.5 .
H23A C23 H23B 109.5 .
C20 C23 H23C 109.5 .
H23A C23 H23C 109.5 .
H23B C23 H23C 109.5 .
C25 C24 C6 113.1(4) .
C25 C24 C31 108.9(3) .
C6 C24 C31 113.1(4) .
C25 C24 H24 107.1 .
C6 C24 H24 107.1 .
C31 C24 H24 107.1 .
C26 C25 C30 118.5(4) .
C26 C25 C24 124.2(4) .
C30 C25 C24 117.3(4) .
C25 C26 C27 120.7(5) .
C25 C26 H26 119.7 .
C27 C26 H26 119.7 .
C28 C27 C26 119.8(5) .
C28 C27 H27 120.1 .
C26 C27 H27 120.1 .
C29 C28 C27 120.6(5) .
C29 C28 H28 119.7 .
C27 C28 H28 119.7 .
C28 C29 C30 119.7(5) .
C28 C29 H29 120.1 .
C30 C29 H29 120.1 .
C29 C30 C25 120.7(5) .
C29 C30 H30 119.6 .
C25 C30 H30 119.6 .
C36 C31 C32 118.5(5) .
C36 C31 C24 120.6(5) .
C32 C31 C24 120.9(5) .
C33 C32 C31 120.8(6) .
C33 C32 H32 119.6 .
C31 C32 H32 119.6 .
C34 C33 C32 120.4(6) .
C34 C33 H33 119.8 .
C32 C33 H33 119.8 .
C33 C34 C35 120.4(5) .
C33 C34 H34 119.8 .
C35 C34 H34 119.8 .
C34 C35 C36 119.4(6) .
C34 C35 H35 120.3 .
C36 C35 H35 120.3 .
C31 C36 C35 120.4(6) .
C31 C36 H36 119.8 .
C35 C36 H36 119.8 .
Si1 C37 H37A 109.5 .
Si1 C37 H37B 109.5 .
H37A C37 H37B 109.5 .
Si1 C37 H37C 109.5 .
H37A C37 H37C 109.5 .
H37B C37 H37C 109.5 .
Si1 C38 H38A 109.5 .
Si1 C38 H38B 109.5 .
H38A C38 H38B 109.5 .
Si1 C38 H38C 109.5 .
H38A C38 H38C 109.5 .
H38B C38 H38C 109.5 .
Si2 C39 H39A 109.5 .
Si2 C39 H39B 109.5 .
H39A C39 H39B 109.5 .
Si2 C39 H39C 109.5 .
H39A C39 H39C 109.5 .
H39B C39 H39C 109.5 .
Si2 C40 H40A 109.5 .
Si2 C40 H40B 109.5 .
H40A C40 H40B 109.5 .
Si2 C40 H40C 109.5 .
H40A C40 H40C 109.5 .
H40B C40 H40C 109.5 .
C42 C41 C46 118.1(4) .
C42 C41 N2 121.8(4) .
C46 C41 N2 120.1(4) .
C43 C42 C41 119.9(4) .
C43 C42 C47 118.2(4) .
C41 C42 C47 121.9(4) .
C42 C43 C44 122.6(4) .
C42 C43 H43 118.7 .
C44 C43 H43 118.7 .
C45 C44 C43 117.0(4) .
C45 C44 C60 123.6(4) .
C43 C44 C60 119.4(4) .
C44 C45 C46 122.7(4) .
C44 C45 H45 118.7 .
C46 C45 H45 118.7 .
C45 C46 C41 119.6(4) .
C45 C46 C64 119.6(4) .
C41 C46 C64 120.5(4) .
C48 C47 C42 111.8(4) .
C48 C47 C54 111.8(4) .
C42 C47 C54 112.3(3) .
C48 C47 H47 106.9 .
C42 C47 H47 106.9 .
C54 C47 H47 106.9 .
C53 C48 C49 118.8(5) .
C53 C48 C47 122.0(4) .
C49 C48 C47 119.1(4) .
C50 C49 C48 120.0(6) .
C50 C49 H49 120 .
C48 C49 H49 120 .
C51 C50 C49 120.4(6) .
C51 C50 H50 119.8 .
C49 C50 H50 119.8 .
C52 C51 C50 119.5(5) .
C52 C51 H51 120.3 .
C50 C51 H51 120.3 .
C51 C52 C53 121.1(6) .
C51 C52 H52 119.5 .
C53 C52 H52 119.5 .
C48 C53 C52 120.2(6) .
C48 C53 H53 119.9 .
C52 C53 H53 119.9 .
C55 C54 C59 118.2(4) .
C55 C54 C47 122.8(4) .
C59 C54 C47 118.9(4) .
C54 C55 C56 120.4(5) .
C54 C55 H55 119.8 .
C56 C55 H55 119.8 .
C57 C56 C55 120.4(5) .
C57 C56 H56 119.8 .
C55 C56 H56 119.8 .
C56 C57 C58 119.4(5) .
C56 C57 H57 120.3 .
C58 C57 H57 120.3 .
C59 C58 C57 120.0(5) .
C59 C58 H58 120 .
C57 C58 H58 120 .
C58 C59 C54 121.4(5) .
C58 C59 H59 119.3 .
C54 C59 H59 119.3 .
C63 C60 C62 111.2(5) .
C63 C60 C44 111.3(4) .
C62 C60 C44 108.1(4) .
C63 C60 C61 106.9(5) .
C62 C60 C61 108.8(5) .
C44 C60 C61 110.4(4) .
C60 C61 H61A 109.5 .
C60 C61 H61B 109.5 .
H61A C61 H61B 109.5 .
C60 C61 H61C 109.5 .
H61A C61 H61C 109.5 .
H61B C61 H61C 109.5 .
C60 C62 H62A 109.5 .
C60 C62 H62B 109.5 .
H62A C62 H62B 109.5 .
C60 C62 H62C 109.5 .
H62A C62 H62C 109.5 .
H62B C62 H62C 109.5 .
C60 C63 H63A 109.5 .
C60 C63 H63B 109.5 .
H63A C63 H63B 109.5 .
C60 C63 H63C 109.5 .
H63A C63 H63C 109.5 .
H63B C63 H63C 109.5 .
C46 C64 C71 111.9(4) .
C46 C64 C65 113.4(4) .
C71 C64 C65 110.8(4) .
C46 C64 H64 106.7 .
C71 C64 H64 106.7 .
C65 C64 H64 106.7 .
C70 C65 C66 117.4(4) .
C70 C65 C64 122.3(4) .
C66 C65 C64 120.3(4) .
C67 C66 C65 120.9(5) .
C67 C66 H66 119.5 .
C65 C66 H66 119.5 .
C68 C67 C66 120.8(5) .
C68 C67 H67 119.6 .
C66 C67 H67 119.6 .
C67 C68 C69 119.4(5) .
C67 C68 H68 120.3 .
C69 C68 H68 120.3 .
C68 C69 C70 120.2(5) .
C68 C69 H69 119.9 .
C70 C69 H69 119.9 .
C69 C70 C65 121.3(5) .
C69 C70 H70 119.4 .
C65 C70 H70 119.4 .
C76 C71 C72 117.9(4) .
C76 C71 C64 119.5(4) .
C72 C71 C64 122.6(4) .
C71 C72 C73 120.6(4) .
C71 C72 H72 119.7 .
C73 C72 H72 119.7 .
C74 C73 C72 120.4(5) .
C74 C73 H73 119.8 .
C72 C73 H73 119.8 .
C73 C74 C75 119.6(5) .
C73 C74 H74 120.2 .
C75 C74 H74 120.2 .
C76 C75 C74 120.0(5) .
C76 C75 H75 120 .
C74 C75 H75 120 .
C75 C76 C71 121.4(5) .
C75 C76 H76 119.3 .
C71 C76 H76 119.3 .
C78 C77 C82 119.1(7) .
C78 C77 C83 121.7(8) .
C82 C77 C83 119.2(8) .
C77 C78 C79 121.0(8) .
C77 C78 H78 119.5 .
C79 C78 H78 119.5 .
C78 C79 C80 121.2(8) .
C78 C79 H79 119.4 .
C80 C79 H79 119.4 .
C81 C80 C79 120.1(8) .
C81 C80 H80 120 .
C79 C80 H80 120 .
C80 C81 C82 118.8(8) .
C80 C81 H81 120.6 .
C82 C81 H81 120.6 .
C77 C82 C81 119.7(8) .
C77 C82 H82 120.2 .
C81 C82 H82 120.2 .
C77 C83 H83A 109.5 .
C77 C83 H83B 109.5 .
H83A C83 H83B 109.5 .
C77 C83 H83C 109.5 .
H83A C83 H83C 109.5 .
H83B C83 H83C 109.5 .
C89 C84 C85 118.5(7) .
C89 C84 C90 121.4(7) .
C85 C84 C90 120.1(7) .
C86 C85 C84 119.6(7) .
C86 C85 H85 120.2 .
C84 C85 H85 120.2 .
C85 C86 C87 121.4(7) .
C85 C86 H86 119.3 .
C87 C86 H86 119.3 .
C86 C87 C88 118.6(8) .
C86 C87 H87 120.7 .
C88 C87 H87 120.7 .
C89 C88 C87 119.7(8) .
C89 C88 H88 120.1 .
C87 C88 H88 120.1 .
C88 C89 C84 122.0(7) .
C88 C89 H89 119 .
C84 C89 H89 119 .
C84 C90 H90A 109.5 .
C84 C90 H90B 109.5 .
H90A C90 H90B 109.5 .
C84 C90 H90C 109.5 .
H90A C90 H90C 109.5 .
H90B C90 H90C 109.5 .
S2 S3 S4 105.14(16) .
S2 S3 S4 122.63(14) 5_666
S4 S3 S4 74.12(15) 5_666
S3 S4 S3 105.88(15) 5_666
S4A S3A S2 108.15(16) .
S4A S3A S4A 76.60(13) 5_666
S2 S3A S4A 109.08(12) 5_666
S3A S4A S3A 103.40(13) 5_666

loop_
_geom_bond_atom_site_label_1
_geom_bond_atom_site_label_2
_geom_bond_distance
_geom_bond_site_symmetry_2
Bi N2 2.202(4) .
Bi N1 2.217(3) .
Bi S1 2.5991(12) .
S1 S2 2.0441(17) .
S2 S3 2.021(3) .
S2 S3A 2.113(3) .
Si1 O 1.645(3) .
Si1 N1 1.731(4) .
Si1 C37 1.845(6) .
Si1 C38 1.848(5) .
Si2 O 1.639(3) .
Si2 N2 1.737(4) .
Si2 C39 1.858(5) .
Si2 C40 1.870(5) .
N1 C1 1.427(5) .
N2 C41 1.445(5) .
C1 C6 1.424(6) .
C1 C2 1.429(7) .
C2 C3 1.380(6) .
C2 C7 1.528(6) .
C3 C4 1.391(6) .
C3 H3 0.95 .
C4 C5 1.379(7) .
C4 C20 1.529(6) .
C5 C6 1.397(6) .
C5 H5 0.95 .
C6 C24 1.529(6) .
C7 C14 1.517(7) .
C7 C8 1.521(6) .
C7 H7 1 .
C8 C13 1.389(6) .
C8 C9 1.411(7) .
C9 C10 1.388(7) .
C9 H9 0.95 .
C10 C11 1.384(8) .
C10 H10 0.95 .
C11 C12 1.384(8) .
C11 H11 0.95 .
C12 C13 1.386(7) .
C12 H12 0.95 .
C13 H13 0.95 .
C14 C15 1.395(7) .
C14 C19 1.406(7) .
C15 C16 1.391(8) .
C15 H15 0.95 .
C16 C17 1.383(9) .
C16 H16 0.95 .
C17 C18 1.391(9) .
C17 H17 0.95 .
C18 C19 1.389(7) .
C18 H18 0.95 .
C19 H19 0.95 .
C20 C23 1.524(7) .
C20 C22 1.536(7) .
C20 C21 1.541(7) .
C21 H21A 0.98 .
C21 H21B 0.98 .
C21 H21C 0.98 .
C22 H22A 0.98 .
C22 H22B 0.98 .
C22 H22C 0.98 .
C23 H23A 0.98 .
C23 H23B 0.98 .
C23 H23C 0.98 .
C24 C25 1.523(6) .
C24 C31 1.532(6) .
C24 H24 1 .
C25 C26 1.380(7) .
C25 C30 1.402(7) .
C26 C27 1.400(7) .
C26 H26 0.95 .
C27 C28 1.380(8) .
C27 H27 0.95 .
C28 C29 1.373(8) .
C28 H28 0.95 .
C29 C30 1.393(7) .
C29 H29 0.95 .
C30 H30 0.95 .
C31 C36 1.385(7) .
C31 C32 1.397(7) .
C32 C33 1.387(8) .
C32 H32 0.95 .
C33 C34 1.354(11) .
C33 H33 0.95 .
C34 C35 1.395(11) .
C34 H34 0.95 .
C35 C36 1.403(8) .
C35 H35 0.95 .
C36 H36 0.95 .
C37 H37A 0.98 .
C37 H37B 0.98 .
C37 H37C 0.98 .
C38 H38A 0.98 .
C38 H38B 0.98 .
C38 H38C 0.98 .
C39 H39A 0.98 .
C39 H39B 0.98 .
C39 H39C 0.98 .
C40 H40A 0.98 .
C40 H40B 0.98 .
C40 H40C 0.98 .
C41 C42 1.411(6) .
C41 C46 1.416(6) .
C42 C43 1.388(6) .
C42 C47 1.531(6) .
C43 C44 1.392(6) .
C43 H43 0.95 .
C44 C45 1.387(6) .
C44 C60 1.534(6) .
C45 C46 1.392(6) .
C45 H45 0.95 .
C46 C64 1.522(6) .
C47 C48 1.521(6) .
C47 C54 1.534(6) .
C47 H47 1 .
C48 C53 1.382(8) .
C48 C49 1.403(7) .
C49 C50 1.392(7) .
C49 H49 0.95 .
C50 C51 1.376(11) .
C50 H50 0.95 .
C51 C52 1.372(11) .
C51 H51 0.95 .
C52 C53 1.385(8) .
C52 H52 0.95 .
C53 H53 0.95 .
C54 C55 1.381(7) .
C54 C59 1.395(6) .
C55 C56 1.399(7) .
C55 H55 0.95 .
C56 C57 1.375(8) .
C56 H56 0.95 .
C57 C58 1.385(8) .
C57 H57 0.95 .
C58 C59 1.373(7) .
C58 H58 0.95 .
C59 H59 0.95 .
C60 C63 1.520(7) .
C60 C62 1.533(8) .
C60 C61 1.545(8) .
C61 H61A 0.98 .
C61 H61B 0.98 .
C61 H61C 0.98 .
C62 H62A 0.98 .
C62 H62B 0.98 .
C62 H62C 0.98 .
C63 H63A 0.98 .
C63 H63B 0.98 .
C63 H63C 0.98 .
C64 C71 1.528(6) .
C64 C65 1.532(6) .
C64 H64 1 .
C65 C70 1.395(7) .
C65 C66 1.396(7) .
C66 C67 1.387(7) .
C66 H66 0.95 .
C67 C68 1.373(8) .
C67 H67 0.95 .
C68 C69 1.378(8) .
C68 H68 0.95 .
C69 C70 1.391(7) .
C69 H69 0.95 .
C70 H70 0.95 .
C71 C76 1.393(7) .
C71 C72 1.393(6) .
C72 C73 1.406(7) .
C72 H72 0.95 .
C73 C74 1.367(8) .
C73 H73 0.95 .
C74 C75 1.394(8) .
C74 H74 0.95 .
C75 C76 1.384(7) .
C75 H75 0.95 .
C76 H76 0.95 .
C77 C78 1.356(10) .
C77 C82 1.397(12) .
C77 C83 1.512(11) .
C78 C79 1.359(10) .
C78 H78 0.95 .
C79 C80 1.375(11) .
C79 H79 0.95 .
C80 C81 1.361(12) .
C80 H80 0.95 .
C81 C82 1.423(13) .
C81 H81 0.95 .
C82 H82 0.95 .
C83 H83A 0.98 .
C83 H83B 0.98 .
C83 H83C 0.98 .
C84 C89 1.378(11) .
C84 C85 1.403(9) .
C84 C90 1.508(11) .
C85 C86 1.363(11) .
C85 H85 0.95 .
C86 C87 1.388(11) .
C86 H86 0.95 .
C87 C88 1.395(12) .
C87 H87 0.95 .
C88 C89 1.358(12) .
C88 H88 0.95 .
C89 H89 0.95 .
C90 H90A 0.98 .
C90 H90B 0.98 .
C90 H90C 0.98 .
S3 S4 2.040(5) .
S3 S4 2.758(4) 5_666
S4 S3 2.758(4) 5_666
S3A S4A 2.034(4) .
S3A S4A 3.004(4) 5_666
S4A S3A 3.004(4) 5_666
